data_7114385
loop_
_publ_author_name
'Son, Seung Uk'
'Park, Kang Hyun'
'Lee, Seung Jung'
'Seo, Hwimin'
'Chung, Young Keun'

_publ_section_title
;
 Synthesis of planar chiral (1,3-disubstituted arene)Mn(CO)3+ cations via
 addition of nucleophiles to (oxocyclohexadienyl)Mn(CO)3 in the presence
 of chiral ligandsElectronic supplementary information (ESI) available:
 experimental section. See http://www.rsc.org/suppdata/cc/b2/b201341j/
;
_journal_issue 11
_journal_name_full 'Chemical Communications'
_journal_page_first 1230
_journal_paper_doi 10.1039/b201341j
_journal_year 2002
_chemical_formula_sum 'C48 H36 B F4 Mn3 O9'
_chemical_formula_weight 1008.40
_chemical_name_systematic
; 
? 
;
_space_group_IT_number 4
_symmetry_cell_setting monoclinic
_symmetry_space_group_name_Hall 'P 2yb'
_symmetry_space_group_name_H-M 'P 1 21 1'
_atom_sites_solution_hydrogens geom
_atom_sites_solution_primary direct
_atom_sites_solution_secondary difmap
_audit_creation_method SHELXL-97
_cell_angle_alpha 90.00
_cell_angle_beta 114.0125(13)
_cell_angle_gamma 90.00
_cell_formula_units_Z 2
_cell_length_a 15.1163(4)
_cell_length_b 10.6658(3)
_cell_length_c 17.0086(6)
_cell_measurement_temperature 293(2)
_cell_volume 2504.93(13)
_computing_structure_refinement 'SHELXL-97 (Sheldrick, 1997)'
_computing_structure_solution 'SHELXS-97 (Sheldrick, 1990)'
_diffrn_ambient_temperature 293(2)
_diffrn_measured_fraction_theta_full 0.907
_diffrn_measured_fraction_theta_max 0.907
_diffrn_measurement_device_type 'Kappa ccd'
_diffrn_measurement_method 'pi omega scan'
_diffrn_radiation_monochromator graphite
_diffrn_radiation_source 'fine-focus sealed tube'
_diffrn_radiation_type MoK\a
_diffrn_radiation_wavelength 0.71073
_diffrn_reflns_av_R_equivalents 0.0000
_diffrn_reflns_av_sigmaI/netI 0.1592
_diffrn_reflns_limit_h_max 18
_diffrn_reflns_limit_h_min -18
_diffrn_reflns_limit_k_max 10
_diffrn_reflns_limit_k_min -13
_diffrn_reflns_limit_l_max 21
_diffrn_reflns_limit_l_min -21
_diffrn_reflns_number 8913
_diffrn_reflns_theta_full 27.39
_diffrn_reflns_theta_max 27.39
_diffrn_reflns_theta_min 1.31
_exptl_absorpt_coefficient_mu 0.810
_exptl_absorpt_correction_type 'not done'
_exptl_crystal_colour yellow
_exptl_crystal_density_diffrn 1.337
_exptl_crystal_density_method 'not measured'
_exptl_crystal_F_000 1024
_exptl_crystal_size_max 0.99
_exptl_crystal_size_mid 0.45
_exptl_crystal_size_min 0.15
_refine_diff_density_max 2.775
_refine_diff_density_min -1.377
_refine_diff_density_rms 0.387
_refine_ls_abs_structure_details 'Flack H D (1983), Acta Cryst. A39, 876-881'
_refine_ls_abs_structure_Flack 0.06(6)
_refine_ls_extinction_method none
_refine_ls_goodness_of_fit_ref 1.143
_refine_ls_hydrogen_treatment mixed
_refine_ls_matrix_type full
_refine_ls_number_parameters 586
_refine_ls_number_reflns 8913
_refine_ls_number_restraints 0
_refine_ls_restrained_S_all 1.143
_refine_ls_R_factor_all 0.2221
_refine_ls_R_factor_gt 0.1325
_refine_ls_shift/su_max 2.576
_refine_ls_shift/su_mean 0.305
_refine_ls_structure_factor_coef Fsqd
_refine_ls_weighting_details 'calc w=1/[\s^2^(Fo^2^)+(0.2000P)^2^+0.0000P] where P=(Fo^2^+2Fc^2^)/3'
_refine_ls_weighting_scheme calc
_refine_ls_wR_factor_gt 0.3333
_refine_ls_wR_factor_ref 0.3716
_reflns_number_gt 3894
_reflns_number_total 8913
_reflns_threshold_expression >2sigma(I)
_cod_data_source_file b201341j.txt
_cod_data_source_block mn
_cod_original_sg_symbol_H-M P21
_cod_database_code 7114385

loop_
_symmetry_equiv_pos_as_xyz
'x, y, z'
'-x, y+1/2, -z'

loop_
_atom_site_label
_atom_site_type_symbol
_atom_site_fract_x
_atom_site_fract_y
_atom_site_fract_z
_atom_site_U_iso_or_equiv
_atom_site_adp_type
_atom_site_occupancy
_atom_site_symmetry_multiplicity
_atom_site_calc_flag
_atom_site_refinement_flags
Mn1 Mn 0.81736(18) -0.2645(3) 0.34651(16) 0.0534(7) Uani 1 1 d .
Mn2 Mn 0.4938 0.1622 0.3990 0.0525(6) Uani 1 1 d .
Mn3 Mn 0.70257(19) -0.8505(3) 0.02174(15) 0.0601(8) Uani 1 1 d .
F1 F 0.3521(8) -0.2572(13) 0.2271(7) 0.105(4) Uani 1 1 d .
F2 F 0.4157(10) -0.2581(14) 0.3673(7) 0.118(4) Uani 1 1 d .
F3 F 0.3974(10) -0.4509(13) 0.3015(9) 0.131(5) Uani 1 1 d .
F4 F 0.5099(9) -0.3066(11) 0.2941(8) 0.105(4) Uani 1 1 d .
O1 O 0.9626(19) -0.090(2) 0.338(2) 0.212(12) Uani 1 1 d .
O2 O 0.6624(16) -0.0787(19) 0.2586(16) 0.155(8) Uani 1 1 d .
O3 O 0.830(3) -0.136(2) 0.5080(17) 0.252(17) Uani 1 1 d .
O4 O 0.7779(10) -0.9713(12) -0.0966(10) 0.090(4) Uani 1 1 d .
O5 O 0.5180(14) -0.9719(16) -0.0662(14) 0.123(7) Uani 1 1 d .
O6 O 0.794(2) -1.052(2) 0.1396(11) 0.228(13) Uani 1 1 d .
O7 O 0.6135(12) 0.3829(16) 0.4783(10) 0.113(6) Uani 1 1 d .
O8 O 0.3727(10) 0.1884(17) 0.4976(8) 0.104(5) Uani 1 1 d .
O9 O 0.6384(15) -0.001(2) 0.5270(10) 0.146(8) Uani 1 1 d .
B1 B 0.418(2) -0.316(2) 0.2927(13) 0.086(8) Uani 1 1 d .
C1 C 0.8198(15) -0.4462(16) 0.4158(14) 0.069(5) Uani 1 1 d .
C2 C 0.9051(12) -0.4375(17) 0.3916(10) 0.061(5) Uani 1 1 d .
H2 H 0.9672 -0.4515 0.4333 0.073 Uiso 1 1 calc R
C3 C 0.8915(13) -0.4071(16) 0.3030(12) 0.058(4) Uani 1 1 d .
C4 C 0.8007(13) -0.3953(13) 0.2439(12) 0.060(4) Uani 1 1 d .
H4 H 0.7903 -0.3842 0.1866 0.072 Uiso 1 1 calc R
C5 C 0.7210(13) -0.3993(14) 0.2656(15) 0.077(6) Uani 1 1 d .
H5 H 0.6586 -0.3846 0.2245 0.092 Uiso 1 1 calc R
C6 C 0.7390(17) -0.4278(16) 0.3573(13) 0.071(5) Uani 1 1 d .
H6 H 0.6856 -0.4321 0.3711 0.085 Uiso 1 1 calc R
C7 C 0.8341(14) -0.4757(16) 0.4997(13) 0.072(5) Uani 1 1 d .
H7A H 0.7780 -0.4519 0.5091 0.087 Uiso 1 1 calc R
H7B H 0.8896 -0.4312 0.5392 0.087 Uiso 1 1 calc R
H7C H 0.8447 -0.5642 0.5088 0.087 Uiso 1 1 calc R
C8 C 0.9775(13) -0.3992(17) 0.2783(14) 0.071(5) Uani 1 1 d .
C9 C 1.0623(15) -0.366(2) 0.3425(11) 0.076(6) Uani 1 1 d .
H9 H 1.0643 -0.3518 0.3971 0.091 Uiso 1 1 calc R
C10 C 1.1523(17) -0.352(3) 0.3287(15) 0.127(10) Uani 1 1 d .
H10 H 1.2108 -0.3284 0.3726 0.152 Uiso 1 1 calc R
C11 C 1.143(2) -0.378(2) 0.2405(16) 0.098(7) Uani 1 1 d .
H11 H 1.1945 -0.3715 0.2242 0.118 Uiso 1 1 calc R
C12 C 1.044(2) -0.416(3) 0.1800(15) 0.113(8) Uani 1 1 d .
H12 H 1.0340 -0.4388 0.1242 0.136 Uiso 1 1 calc R
C13 C 0.9703(14) -0.4187(18) 0.2023(11) 0.070(5) Uani 1 1 d .
H13 H 0.9093 -0.4358 0.1598 0.083 Uiso 1 1 calc R
C14 C 0.8973(16) -0.164(2) 0.3374(16) 0.090(6) Uani 1 1 d .
C15 C 0.727(2) -0.151(3) 0.296(3) 0.144(12) Uani 1 1 d .
C16 C 0.835(3) -0.1931(19) 0.4435(14) 0.147(13) Uani 1 1 d .
C17 C 0.6234(14) -0.6760(15) -0.0209(12) 0.062(5) Uani 1 1 d .
C18 C 0.7055(12) -0.6632(14) -0.0374(11) 0.051(4) Uani 1 1 d .
H18 H 0.7017 -0.6370 -0.0908 0.062 Uiso 1 1 calc R
C19 C 0.8012(15) -0.6939(15) 0.0354(13) 0.072(6) Uani 1 1 d .
C20 C 0.7983(14) -0.7178(14) 0.1141(9) 0.059(5) Uani 1 1 d .
H20 H 0.8566 -0.7302 0.1615 0.070 Uiso 1 1 calc R
C21 C 0.7192(16) -0.7238(15) 0.1252(12) 0.073(5) Uani 1 1 d .
H21 H 0.7241 -0.7391 0.1807 0.088 Uiso 1 1 calc R
C22 C 0.6235(14) -0.7086(15) 0.0583(10) 0.058(4) Uani 1 1 d .
H22 H 0.5672 -0.7195 0.0671 0.069 Uiso 1 1 calc R
C23 C 0.5346(16) -0.6485(19) -0.0864(11) 0.082(6) Uani 1 1 d .
H23A H 0.5314 -0.5605 -0.0992 0.098 Uiso 1 1 calc R
H23B H 0.4839 -0.6702 -0.0686 0.098 Uiso 1 1 calc R
H23C H 0.5270 -0.6957 -0.1368 0.098 Uiso 1 1 calc R
C24 C 0.8875(14) -0.6865(16) 0.0146(10) 0.060(5) Uani 1 1 d .
C25 C 0.884(2) -0.599(3) -0.0446(19) 0.134(10) Uani 1 1 d .
H25 H 0.8331 -0.5440 -0.0723 0.160 Uiso 1 1 calc R
C26 C 0.983(2) -0.609(3) -0.059(2) 0.135(11) Uani 1 1 d .
H26 H 0.9899 -0.5599 -0.1013 0.162 Uiso 1 1 calc R
C27 C 1.0498(15) -0.679(2) -0.0152(16) 0.082(6) Uani 1 1 d .
H27 H 1.1037 -0.6804 -0.0285 0.098 Uiso 1 1 calc R
C28 C 1.0530(14) -0.749(3) 0.0461(14) 0.118(8) Uani 1 1 d .
H28 H 1.1067 -0.7978 0.0788 0.141 Uiso 1 1 calc R
C29 C 0.9593(18) -0.747(2) 0.0610(13) 0.089(6) Uani 1 1 d .
H29 H 0.9567 -0.7930 0.1065 0.107 Uiso 1 1 calc R
C30 C 0.7516(14) -0.9276(17) -0.0493(11) 0.070(5) Uani 1 1 d .
C31 C 0.5882(17) -0.927(2) -0.0342(14) 0.082(6) Uani 1 1 d .
C32 C 0.769(3) -0.965(3) 0.0938(18) 0.155(15) Uani 1 1 d .
C33 C 0.4920(12) 0.2400(14) 0.2738(9) 0.055(4) Uani 1 1 d .
C34 C 0.3974(11) 0.252(2) 0.2739(11) 0.064(5) Uani 1 1 d .
H34 H 0.3681 0.3300 0.2657 0.077 Uiso 1 1 calc R
C35 C 0.3470(12) 0.1437(15) 0.2865(9) 0.054(4) Uani 1 1 d .
C36 C 0.3907(15) 0.0338(19) 0.3017(12) 0.077(6) Uani 1 1 d .
H36 H 0.3570 -0.0358 0.3078 0.092 Uiso 1 1 calc R
C37 C 0.4939(16) 0.0158(17) 0.3097(13) 0.086(6) Uani 1 1 d .
H37 H 0.5252 -0.0612 0.3249 0.103 Uiso 1 1 calc R
C38 C 0.5412(16) 0.1241(16) 0.2925(12) 0.076(6) Uani 1 1 d .
H38 H 0.6031 0.1172 0.2938 0.091 Uiso 1 1 calc R
C39 C 0.5451(17) 0.3456(18) 0.2634(13) 0.092(7) Uani 1 1 d .
H39A H 0.5957 0.3671 0.3180 0.111 Uiso 1 1 calc R
H39B H 0.5021 0.4157 0.2417 0.111 Uiso 1 1 calc R
H39C H 0.5730 0.3246 0.2235 0.111 Uiso 1 1 calc R
C40 C 0.2509(14) 0.154(3) 0.2864(10) 0.083(6) Uani 1 1 d .
C41 C 0.1924(17) 0.046(2) 0.2621(18) 0.115(8) Uani 1 1 d .
H41 H 0.2087 -0.0180 0.2336 0.138 Uiso 1 1 calc R
C42 C 0.128(4) 0.036(5) 0.276(2) 0.20(2) Uani 1 1 d .
H42 H 0.1108 -0.0437 0.2856 0.239 Uiso 1 1 calc R
C43 C 0.073(2) 0.134(4) 0.280(2) 0.153(17) Uani 1 1 d .
H43 H 0.0070 0.1245 0.2642 0.184 Uiso 1 1 calc R
C44 C 0.119(3) 0.253(3) 0.3084(14) 0.160(14) Uani 1 1 d .
H44 H 0.0933 0.3158 0.3307 0.192 Uiso 1 1 calc R
C45 C 0.2158(13) 0.268(2) 0.2990(12) 0.081(6) Uani 1 1 d .
H45 H 0.2466 0.3443 0.3014 0.098 Uiso 1 1 calc R
C46 C 0.5750(16) 0.302(2) 0.4543(15) 0.084(6) Uani 1 1 d .
C47 C 0.4191(14) 0.177(2) 0.4604(11) 0.078(6) Uani 1 1 d .
C48 C 0.5787(16) 0.0672(17) 0.4720(16) 0.087(6) Uani 1 1 d .

loop_
_atom_site_aniso_label
_atom_site_aniso_U_11
_atom_site_aniso_U_22
_atom_site_aniso_U_33
_atom_site_aniso_U_23
_atom_site_aniso_U_13
_atom_site_aniso_U_12
Mn1 0.0475(15) 0.0481(12) 0.0646(15) -0.0037(12) 0.0229(12) -0.0073(11)
Mn2 0.0609(16) 0.0425(11) 0.0578(14) -0.0046(12) 0.0278(12) -0.0025(12)
Mn3 0.079(2) 0.0542(14) 0.0499(14) 0.0010(12) 0.0295(14) -0.0030(14)
F1 0.101(8) 0.114(8) 0.061(7) -0.002(7) -0.009(6) -0.006(8)
F2 0.166(12) 0.104(8) 0.071(7) 0.004(7) 0.036(8) -0.004(9)
F3 0.117(12) 0.103(10) 0.168(13) 0.027(8) 0.054(10) -0.026(8)
F4 0.091(9) 0.103(10) 0.136(11) 0.014(7) 0.063(8) 0.002(7)
O1 0.17(2) 0.132(19) 0.34(4) 0.04(2) 0.11(2) -0.028(18)
O2 0.105(16) 0.105(14) 0.21(2) -0.013(13) 0.016(15) 0.013(12)
O3 0.50(5) 0.139(18) 0.21(2) -0.095(19) 0.23(3) -0.11(3)
O4 0.113(12) 0.061(8) 0.123(12) 0.009(7) 0.077(10) 0.023(7)
O5 0.102(14) 0.094(12) 0.175(18) -0.054(11) 0.058(13) -0.038(10)
O6 0.51(4) 0.112(15) 0.065(11) 0.014(11) 0.113(18) 0.07(2)
O7 0.107(13) 0.106(12) 0.110(12) -0.055(10) 0.029(10) -0.069(11)
O8 0.086(10) 0.185(17) 0.054(7) -0.008(8) 0.042(8) -0.014(9)
O9 0.156(17) 0.154(16) 0.080(11) -0.022(10) -0.003(11) 0.057(14)
B1 0.13(2) 0.063(14) 0.038(12) -0.009(10) 0.003(13) -0.032(13)
C1 0.063(13) 0.058(10) 0.074(14) -0.017(9) 0.016(12) -0.014(9)
C2 0.037(10) 0.094(12) 0.054(11) -0.028(9) 0.022(8) -0.003(9)
C3 0.040(11) 0.065(10) 0.075(13) -0.014(8) 0.028(10) 0.007(8)
C4 0.066(13) 0.044(8) 0.080(12) 0.002(7) 0.039(11) 0.009(7)
C5 0.034(11) 0.033(8) 0.134(18) -0.023(9) 0.006(11) 0.000(7)
C6 0.090(17) 0.060(10) 0.066(14) -0.003(9) 0.036(13) -0.014(10)
C7 0.095(15) 0.058(10) 0.080(13) 0.016(9) 0.053(12) 0.005(9)
C8 0.048(12) 0.076(11) 0.089(15) 0.009(10) 0.027(11) 0.005(8)
C9 0.070(14) 0.117(18) 0.041(10) -0.011(11) 0.024(10) 0.017(13)
C10 0.075(15) 0.17(2) 0.091(17) -0.048(18) -0.013(13) 0.040(17)
C11 0.13(2) 0.094(17) 0.102(17) 0.007(13) 0.080(17) 0.002(14)
C12 0.14(2) 0.125(19) 0.077(15) -0.010(15) 0.049(18) -0.013(19)
C13 0.071(13) 0.105(14) 0.042(11) -0.024(9) 0.033(10) -0.019(11)
C14 0.092(16) 0.064(13) 0.132(19) 0.008(12) 0.066(15) 0.001(11)
C15 0.067(19) 0.14(2) 0.24(4) -0.11(2) 0.08(2) -0.027(17)
C16 0.33(4) 0.045(11) 0.059(14) 0.002(9) 0.068(19) -0.014(17)
C17 0.065(13) 0.046(9) 0.053(12) -0.009(8) 0.003(11) 0.011(8)
C18 0.044(11) 0.054(9) 0.054(10) 0.004(7) 0.017(9) 0.016(8)
C19 0.096(16) 0.048(9) 0.078(14) -0.018(9) 0.041(13) -0.042(10)
C20 0.079(13) 0.064(10) 0.017(8) -0.008(6) 0.002(8) 0.033(9)
C21 0.103(17) 0.059(10) 0.068(12) 0.002(8) 0.045(13) 0.033(10)
C22 0.065(13) 0.074(10) 0.035(9) -0.005(7) 0.022(9) 0.003(9)
C23 0.115(18) 0.080(12) 0.044(10) -0.006(8) 0.026(12) 0.016(12)
C24 0.049(12) 0.070(10) 0.031(9) -0.003(8) -0.013(9) 0.007(9)
C25 0.13(3) 0.16(3) 0.12(2) 0.02(2) 0.06(2) -0.02(2)
C26 0.12(2) 0.18(3) 0.13(2) 0.06(2) 0.07(2) 0.04(2)
C27 0.050(13) 0.091(14) 0.085(17) -0.004(12) 0.008(12) -0.025(11)
C28 0.051(13) 0.18(2) 0.055(13) 0.002(16) -0.045(10) 0.011(15)
C29 0.105(19) 0.110(16) 0.060(12) -0.032(12) 0.040(13) -0.027(16)
C30 0.069(13) 0.073(11) 0.050(11) 0.013(9) 0.005(10) 0.021(10)
C31 0.074(16) 0.089(15) 0.085(15) -0.012(12) 0.034(13) -0.003(13)
C32 0.28(4) 0.102(17) 0.062(19) 0.015(15) 0.05(2) 0.10(2)
C33 0.082(12) 0.043(8) 0.056(9) -0.022(8) 0.044(9) -0.016(9)
C34 0.050(11) 0.090(14) 0.063(11) -0.026(10) 0.035(9) -0.009(10)
C35 0.068(11) 0.044(9) 0.042(8) -0.016(7) 0.015(8) -0.013(9)
C36 0.082(16) 0.080(14) 0.076(13) -0.024(10) 0.040(12) -0.058(12)
C37 0.119(19) 0.060(11) 0.083(14) -0.042(10) 0.046(13) -0.018(11)
C38 0.110(17) 0.061(12) 0.075(13) -0.001(9) 0.056(12) 0.006(10)
C39 0.15(2) 0.066(11) 0.082(14) 0.025(10) 0.071(14) 0.025(12)
C40 0.064(13) 0.140(19) 0.033(9) 0.004(12) 0.008(9) -0.006(16)
C41 0.098(17) 0.130(17) 0.15(2) 0.008(15) 0.082(17) -0.057(14)
C42 0.35(6) 0.16(5) 0.077(19) 0.04(2) 0.08(3) -0.05(4)
C43 0.067(18) 0.23(4) 0.10(2) 0.09(2) -0.030(15) -0.10(2)
C44 0.21(3) 0.21(3) 0.056(15) 0.022(18) 0.052(18) 0.13(3)
C45 0.047(12) 0.126(18) 0.071(13) -0.019(11) 0.024(10) 0.010(11)
C46 0.074(15) 0.064(13) 0.095(16) 0.013(12) 0.015(12) -0.018(11)
C47 0.078(13) 0.111(15) 0.034(9) 0.013(10) 0.011(10) -0.007(12)
C48 0.074(15) 0.052(10) 0.132(19) 0.015(11) 0.039(14) 0.017(10)

loop_
_atom_type_symbol
_atom_type_description
_atom_type_scat_dispersion_real
_atom_type_scat_dispersion_imag
_atom_type_scat_source
C C 0.0033 0.0016 'International Tables Vol C Tables 4.2.6.8 and 6.1.1.4'
O O 0.0106 0.0060 'International Tables Vol C Tables 4.2.6.8 and 6.1.1.4'
Mn Mn 0.3368 0.7283 'International Tables Vol C Tables 4.2.6.8 and 6.1.1.4'
B B 0.0013 0.0007 'International Tables Vol C Tables 4.2.6.8 and 6.1.1.4'
F F 0.0171 0.0103 'International Tables Vol C Tables 4.2.6.8 and 6.1.1.4'
H H 0.0000 0.0000 'International Tables Vol C Tables 4.2.6.8 and 6.1.1.4'

loop_
_geom_angle_atom_site_label_1
_geom_angle_atom_site_label_2
_geom_angle_atom_site_label_3
_geom_angle
C14 Mn1 C16 88.2(13)
C14 Mn1 C15 87.8(12)
C16 Mn1 C15 87.1(13)
C14 Mn1 C5 135.3(11)
C16 Mn1 C5 135.8(13)
C15 Mn1 C5 87.5(9)
C14 Mn1 C4 101.0(9)
C16 Mn1 C4 165.9(8)
C15 Mn1 C4 103.7(11)
C5 Mn1 C4 38.1(7)
C14 Mn1 C3 85.8(8)
C16 Mn1 C3 136.4(11)
C15 Mn1 C3 135.6(12)
C5 Mn1 C3 67.6(7)
C4 Mn1 C3 35.7(6)
C14 Mn1 C6 166.1(9)
C16 Mn1 C6 98.7(10)
C15 Mn1 C6 104.5(11)
C5 Mn1 C6 41.2(8)
C4 Mn1 C6 70.1(6)
C3 Mn1 C6 80.9(7)
C14 Mn1 C1 137.8(9)
C16 Mn1 C1 85.3(8)
C15 Mn1 C1 133.3(11)
C5 Mn1 C1 67.4(8)
C4 Mn1 C1 80.7(6)
C3 Mn1 C1 71.2(7)
C6 Mn1 C1 32.4(6)
C14 Mn1 C2 102.4(8)
C16 Mn1 C2 101.4(9)
C15 Mn1 C2 166.8(10)
C5 Mn1 C2 79.4(6)
C4 Mn1 C2 66.4(6)
C3 Mn1 C2 39.0(6)
C6 Mn1 C2 64.5(7)
C1 Mn1 C2 39.3(6)
C48 Mn2 C46 87.8(9)
C48 Mn2 C47 95.3(9)
C46 Mn2 C47 94.2(10)
C48 Mn2 C37 82.4(10)
C46 Mn2 C37 135.9(9)
C47 Mn2 C37 129.4(9)
C48 Mn2 C38 95.0(9)
C46 Mn2 C38 100.8(9)
C47 Mn2 C38 162.1(8)
C37 Mn2 C38 38.3(7)
C48 Mn2 C35 138.3(8)
C46 Mn2 C35 133.8(7)
C47 Mn2 C35 82.5(7)
C37 Mn2 C35 68.2(7)
C38 Mn2 C35 80.0(7)
C48 Mn2 C34 161.2(9)
C46 Mn2 C34 100.1(8)
C47 Mn2 C34 101.0(7)
C37 Mn2 C34 80.1(8)
C38 Mn2 C34 66.9(6)
C35 Mn2 C34 37.2(6)
C48 Mn2 C36 105.5(10)
C46 Mn2 C36 163.6(8)
C47 Mn2 C36 94.0(8)
C37 Mn2 C36 40.4(7)
C38 Mn2 C36 69.1(7)
C35 Mn2 C36 34.1(7)
C34 Mn2 C36 64.4(8)
C48 Mn2 C33 128.0(9)
C46 Mn2 C33 86.5(7)
C47 Mn2 C33 136.6(7)
C37 Mn2 C33 67.2(7)
C38 Mn2 C33 36.4(6)
C35 Mn2 C33 66.9(6)
C34 Mn2 C33 37.0(6)
C36 Mn2 C33 77.9(6)
C31 Mn3 C30 90.4(9)
C31 Mn3 C32 102.1(15)
C30 Mn3 C32 82.8(12)
C31 Mn3 C20 153.5(8)
C30 Mn3 C20 115.9(8)
C32 Mn3 C20 85.7(12)
C31 Mn3 C21 119.1(9)
C30 Mn3 C21 150.5(9)
C32 Mn3 C21 91.4(10)
C20 Mn3 C21 34.6(7)
C31 Mn3 C22 86.9(8)
C30 Mn3 C22 155.8(7)
C32 Mn3 C22 121.3(11)
C20 Mn3 C22 67.7(7)
C21 Mn3 C22 38.9(6)
C31 Mn3 C17 86.2(9)
C30 Mn3 C17 118.5(7)
C32 Mn3 C17 157.4(11)
C20 Mn3 C17 78.3(6)
C21 Mn3 C17 66.4(7)
C22 Mn3 C17 37.3(6)
C31 Mn3 C19 150.7(9)
C30 Mn3 C19 88.4(8)
C32 Mn3 C19 106.8(15)
C20 Mn3 C19 36.9(7)
C21 Mn3 C19 65.5(7)
C22 Mn3 C19 82.4(7)
C17 Mn3 C19 68.9(7)
C31 Mn3 C18 111.0(9)
C30 Mn3 C18 91.0(7)
C32 Mn3 C18 146.4(15)
C20 Mn3 C18 67.4(6)
C21 Mn3 C18 77.9(6)
C22 Mn3 C18 67.7(6)
C17 Mn3 C18 36.6(6)
C19 Mn3 C18 39.8(6)
F1 B1 F4 112.8(19)
F1 B1 F2 105(2)
F4 B1 F2 109.8(17)
F1 B1 F3 115.5(18)
F4 B1 F3 108(2)
F2 B1 F3 104.4(17)
C6 C1 C7 123.4(19)
C6 C1 C2 116.4(19)
C7 C1 C2 120.1(18)
C6 C1 Mn1 69.1(12)
C7 C1 Mn1 133.7(12)
C2 C1 Mn1 68.9(10)
C3 C2 C1 121.0(16)
C3 C2 Mn1 69.4(10)
C1 C2 Mn1 71.9(10)
C4 C3 C2 117.6(14)
C4 C3 C8 121.2(17)
C2 C3 C8 121.1(16)
C4 C3 Mn1 71.2(9)
C2 C3 Mn1 71.6(9)
C8 C3 Mn1 131.8(12)
C3 C4 C5 122.1(18)
C3 C4 Mn1 73.0(10)
C5 C4 Mn1 68.7(9)
C4 C5 C6 117.9(17)
C4 C5 Mn1 73.2(10)
C6 C5 Mn1 71.1(10)
C1 C6 C5 125(2)
C1 C6 Mn1 78.4(12)
C5 C6 Mn1 67.8(9)
C13 C8 C9 121.7(17)
C13 C8 C3 122.9(18)
C9 C8 C3 115.3(18)
C8 C9 C10 122.1(16)
C11 C10 C9 115(2)
C10 C11 C12 114(2)
C13 C12 C11 123(2)
C8 C13 C12 124(2)
O1 C14 Mn1 174(3)
O2 C15 Mn1 177(3)
O3 C16 Mn1 168(3)
C18 C17 C22 124.9(17)
C18 C17 C23 118.1(18)
C22 C17 C23 116.9(18)
C18 C17 Mn3 74.6(10)
C22 C17 Mn3 71.3(10)
C23 C17 Mn3 132.3(13)
C17 C18 C19 116.8(16)
C17 C18 Mn3 68.8(10)
C19 C18 Mn3 68.1(8)
C20 C19 C24 128.1(19)
C20 C19 C18 115.9(17)
C24 C19 C18 115.8(15)
C20 C19 Mn3 70.9(10)
C24 C19 Mn3 129.9(12)
C18 C19 Mn3 72.2(9)
C21 C20 C19 123.4(18)
C21 C20 Mn3 71.8(11)
C19 C20 Mn3 72.2(9)
C20 C21 C22 124.9(17)
C20 C21 Mn3 73.5(10)
C22 C21 Mn3 71.2(10)
C21 C22 C17 113.5(16)
C21 C22 Mn3 69.8(9)
C17 C22 Mn3 71.4(9)
C29 C24 C25 126(2)
C29 C24 C19 116.7(19)
C25 C24 C19 116(2)
C24 C25 C26 108(3)
C27 C26 C25 122(3)
C28 C27 C26 127(3)
C27 C28 C29 113(2)
C24 C29 C28 122(2)
O4 C30 Mn3 176.1(15)
O5 C31 Mn3 178(2)
O6 C32 Mn3 165(4)
C38 C33 C39 116.5(15)
C38 C33 C34 120.6(16)
C39 C33 C34 122.7(17)
C38 C33 Mn2 70.4(10)
C39 C33 Mn2 127.4(12)
C34 C33 Mn2 70.3(10)
C35 C34 C33 121.1(18)
C35 C34 Mn2 72.5(11)
C33 C34 Mn2 72.6(10)
C34 C35 C36 119.0(17)
C34 C35 C40 121.9(18)
C36 C35 C40 119.0(18)
C34 C35 Mn2 70.3(10)
C36 C35 Mn2 70.9(10)
C40 C35 Mn2 128.8(10)
C35 C36 C37 122.9(16)
C35 C36 Mn2 75.1(10)
C37 C36 Mn2 68.2(9)
C38 C37 C36 117.0(18)
C38 C37 Mn2 73.1(9)
C36 C37 Mn2 71.4(10)
C33 C38 C37 119.1(18)
C33 C38 Mn2 73.2(9)
C37 C38 Mn2 68.6(9)
C45 C40 C41 122.1(19)
C45 C40 C35 121(2)
C41 C40 C35 117(2)
C40 C41 C42 122(4)
C43 C42 C41 124(5)
C42 C43 C44 118(3)
C43 C44 C45 114(3)
C40 C45 C44 111(2)
O7 C46 Mn2 173(2)
O8 C47 Mn2 179(2)
O9 C48 Mn2 177(2)

loop_
_geom_bond_atom_site_label_1
_geom_bond_atom_site_label_2
_geom_bond_distance
Mn1 C14 1.67(2)
Mn1 C16 1.74(2)
Mn1 C15 1.77(4)
Mn1 C5 2.110(16)
Mn1 C4 2.167(16)
Mn1 C3 2.189(15)
Mn1 C6 2.156(17)
Mn1 C1 2.261(19)
Mn1 C2 2.219(19)
Mn2 C48 1.71(2)
Mn2 C46 1.91(2)
Mn2 C47 1.83(2)
Mn2 C37 2.179(16)
Mn2 C38 2.240(17)
Mn2 C35 2.274(15)
Mn2 C34 2.24(2)
Mn2 C36 2.224(17)
Mn2 C33 2.276(15)
Mn3 C31 1.80(3)
Mn3 C30 1.85(2)
Mn3 C32 1.74(2)
Mn3 C20 2.171(16)
Mn3 C21 2.152(17)
Mn3 C22 2.170(17)
Mn3 C17 2.171(16)
Mn3 C19 2.187(15)
Mn3 C18 2.245(16)
F1 B1 1.31(3)
F2 B1 1.42(3)
F3 B1 1.49(3)
F4 B1 1.39(3)
O1 C14 1.26(3)
O2 C15 1.20(4)
O3 C16 1.28(3)
O4 C30 1.13(2)
O5 C31 1.09(2)
O6 C32 1.17(3)
O7 C46 1.03(2)
O8 C47 1.13(2)
O9 C48 1.24(2)
C1 C6 1.24(2)
C1 C7 1.39(2)
C1 C2 1.51(2)
C2 C3 1.47(2)
C3 C4 1.34(2)
C3 C8 1.52(2)
C4 C5 1.40(2)
C5 C6 1.50(3)
C8 C13 1.27(2)
C8 C9 1.35(3)
C9 C10 1.48(3)
C10 C11 1.47(3)
C11 C12 1.48(3)
C12 C13 1.32(3)
C17 C18 1.39(2)
C17 C22 1.39(2)
C17 C23 1.38(2)
C18 C19 1.51(2)
C19 C20 1.38(2)
C19 C24 1.49(3)
C20 C21 1.29(3)
C21 C22 1.44(3)
C24 C29 1.23(3)
C24 C25 1.36(3)
C25 C26 1.62(4)
C26 C27 1.23(3)
C27 C28 1.27(3)
C28 C29 1.54(3)
C33 C38 1.41(2)
C33 C39 1.44(2)
C33 C34 1.44(2)
C34 C35 1.44(2)
C35 C36 1.32(3)
C35 C40 1.46(2)
C36 C37 1.52(3)
C37 C38 1.45(3)
C40 C45 1.38(3)
C40 C41 1.40(3)
C41 C42 1.09(4)
C42 C43 1.35(5)
C43 C44 1.44(5)
C44 C45 1.54(4)
